data_7025794
loop_
_publ_author_name
'Patra, Malay'
'Gasser, Gilles'
'Bobukhov, Dmytro'
'Merz, Klaus'
'Shtemenko, Alexander V.'
'Metzler-Nolte, Nils'

_publ_section_title
;
 Sequential insertion of three different organometallics into a versatile
 building block containing a PNA backbone.
;
_journal_issue 24
_journal_name_full 'Dalton transactions (Cambridge, England : 2003)'
_journal_page_first 5617
_journal_page_last 5619
_journal_paper_doi 10.1039/c003598j
_journal_volume 39
_journal_year 2010
_chemical_formula_sum 'C18 H15 F6 N3 O3 P Re'
_chemical_formula_weight 652.51
_chemical_name_systematic
;
?
;
_space_group_IT_number 62
_symmetry_cell_setting orthorhombic
_symmetry_space_group_name_Hall '-P 2ac 2n'
_symmetry_space_group_name_H-M 'P n m a'
_atom_sites_solution_hydrogens geom
_atom_sites_solution_primary direct
_atom_sites_solution_secondary difmap
_audit_creation_method SHELXL-97
_cell_angle_alpha 90.00
_cell_angle_beta 90.00
_cell_angle_gamma 90.00
_cell_formula_units_Z 4
_cell_length_a 7.852(4)
_cell_length_b 10.081(5)
_cell_length_c 26.274(13)
_cell_measurement_temperature 223(2)
_cell_volume 2079.7(18)
_computing_structure_refinement 'SHELXL-97 (Sheldrick, 1997)'
_computing_structure_solution 'SHELXS-97 (Sheldrick, 1990)'
_diffrn_ambient_temperature 223(2)
_diffrn_measured_fraction_theta_full 0.986
_diffrn_measured_fraction_theta_max 0.986
_diffrn_radiation_monochromator graphite
_diffrn_radiation_source 'fine-focus sealed tube'
_diffrn_radiation_type MoK\a
_diffrn_radiation_wavelength 0.71073
_diffrn_reflns_av_R_equivalents 0.0824
_diffrn_reflns_av_sigmaI/netI 0.0560
_diffrn_reflns_limit_h_max 9
_diffrn_reflns_limit_h_min -7
_diffrn_reflns_limit_k_max 11
_diffrn_reflns_limit_k_min -11
_diffrn_reflns_limit_l_max 28
_diffrn_reflns_limit_l_min -31
_diffrn_reflns_number 10532
_diffrn_reflns_theta_full 25.00
_diffrn_reflns_theta_max 25.00
_diffrn_reflns_theta_min 2.16
_exptl_absorpt_coefficient_mu 5.999
_exptl_absorpt_correction_T_max 0.5853
_exptl_absorpt_correction_T_min 0.3800
_exptl_absorpt_correction_type empirical
_exptl_crystal_density_diffrn 2.084
_exptl_crystal_density_method 'not measured'
_exptl_crystal_F_000 1248
_exptl_crystal_size_max 0.20
_exptl_crystal_size_mid 0.10
_exptl_crystal_size_min 0.10
_refine_diff_density_max 1.908
_refine_diff_density_min -1.140
_refine_diff_density_rms 0.272
_refine_ls_extinction_coef 0.0090(8)
_refine_ls_extinction_expression Fc^*^=kFc[1+0.001xFc^2^\l^3^/sin(2\q)]^-1/4^
_refine_ls_extinction_method SHELXL
_refine_ls_goodness_of_fit_ref 1.096
_refine_ls_hydrogen_treatment constr
_refine_ls_matrix_type full
_refine_ls_number_parameters 160
_refine_ls_number_reflns 1922
_refine_ls_number_restraints 0
_refine_ls_restrained_S_all 1.096
_refine_ls_R_factor_all 0.0542
_refine_ls_R_factor_gt 0.0477
_refine_ls_shift/su_max 0.001
_refine_ls_shift/su_mean 0.000
_refine_ls_structure_factor_coef Fsqd
_refine_ls_weighting_details 'calc w=1/[\s^2^(Fo^2^)+(0.0747P)^2^+11.2100P] where P=(Fo^2^+2Fc^2^)/3'
_refine_ls_weighting_scheme calc
_refine_ls_wR_factor_gt 0.1196
_refine_ls_wR_factor_ref 0.1275
_reflns_number_gt 1693
_reflns_number_total 1922
_reflns_threshold_expression >2sigma(I)
_cod_data_source_file c003598j.txt
_cod_data_source_block 090911
_cod_original_sg_symbol_H-M Pnma
_cod_database_code 7025794

loop_
_symmetry_equiv_pos_as_xyz
'x, y, z'
'-x+1/2, -y, z+1/2'
'x+1/2, -y+1/2, -z+1/2'
'-x, y+1/2, -z'
'-x, -y, -z'
'x-1/2, y, -z-1/2'
'-x-1/2, y-1/2, z-1/2'
'x, -y-1/2, z'

loop_
_atom_site_label
_atom_site_type_symbol
_atom_site_fract_x
_atom_site_fract_y
_atom_site_fract_z
_atom_site_U_iso_or_equiv
_atom_site_adp_type
_atom_site_occupancy
_atom_site_symmetry_multiplicity
_atom_site_calc_flag
_atom_site_refinement_flags
Re1 Re 0.90747(4) 0.2500 0.104479(15) 0.0208(3) Uani 1 2 d S
O2 O 1.1901(11) 0.2500 0.1853(4) 0.052(2) Uani 1 2 d S
N1 N 0.7384(7) 0.1139(6) 0.1445(2) 0.0238(13) Uani 1 1 d .
C1 C 0.7595(10) 0.0711(8) 0.1919(3) 0.0337(18) Uani 1 1 d .
H1A H 0.8589 0.0949 0.2096 0.040 Uiso 1 1 calc R
P1 P 0.0291(5) 0.7500 0.14871(16) 0.0467(9) Uani 1 2 d S
F1 F 0.142(5) 0.7500 0.1916(12) 0.297(15) Uani 1 2 d S
O1 O 1.1221(8) 0.0483(7) 0.0454(3) 0.0486(17) Uani 1 1 d .
N2 N 0.6780(10) 0.2500 0.0544(3) 0.0223(18) Uani 1 2 d S
C2 C 0.6412(12) -0.0066(9) 0.2158(3) 0.042(2) Uani 1 1 d .
H2A H 0.6592 -0.0352 0.2494 0.050 Uiso 1 1 calc R
F2 F 0.0515(14) 0.5932(8) 0.1561(5) 0.126(4) Uani 1 1 d .
C3 C 0.4963(11) -0.0423(9) 0.1903(4) 0.044(2) Uani 1 1 d .
H3A H 0.4150 -0.0974 0.2058 0.053 Uiso 1 1 calc R
F3 F -0.030(7) 0.7500 0.0964(12) 0.297(15) Uani 1 2 d S
C4 C 0.4717(11) 0.0030(8) 0.1421(3) 0.0372(19) Uani 1 1 d .
H4A H 0.3719 -0.0193 0.1243 0.045 Uiso 1 1 calc R
F4 F -0.120(3) 0.7500 0.1806(14) 0.27(2) Uani 1 2 d S
C5 C 0.5936(9) 0.0820(8) 0.1193(4) 0.0283(17) Uani 1 1 d .
C6 C 0.5819(10) 0.1264(10) 0.0654(4) 0.040(2) Uani 1 1 d .
H6A H 0.6250 0.0554 0.0433 0.048 Uiso 1 1 calc R
H6B H 0.4618 0.1406 0.0568 0.048 Uiso 1 1 calc R
F5 F 0.188(2) 0.7500 0.1153(8) 0.146(8) Uani 1 2 d S
C7 C 0.7129(14) 0.2500 -0.0010(4) 0.032(2) Uani 1 2 d S
H7A H 0.7806 0.3286 -0.0095 0.039 Uiso 0.50 1 calc PR
H7B H 0.7806 0.1714 -0.0095 0.039 Uiso 0.50 1 calc PR
C8 C 0.5573(17) 0.2500 -0.0316(5) 0.039(3) Uani 1 2 d S
C9 C 0.4276(18) 0.2500 -0.0543(7) 0.055(4) Uani 1 2 d S
H9 H 0.3243 0.2500 -0.0724 0.066 Uiso 1 2 calc SR
C10 C 1.0364(9) 0.1206(7) 0.0679(3) 0.0244(15) Uani 1 1 d .
C11 C 1.0843(13) 0.2500 0.1548(5) 0.030(3) Uani 1 2 d S

loop_
_atom_site_aniso_label
_atom_site_aniso_U_11
_atom_site_aniso_U_22
_atom_site_aniso_U_33
_atom_site_aniso_U_23
_atom_site_aniso_U_13
_atom_site_aniso_U_12
Re1 0.0180(3) 0.0211(3) 0.0235(4) 0.000 -0.00121(13) 0.000
O2 0.036(5) 0.069(6) 0.051(6) 0.000 -0.022(4) 0.000
N1 0.029(3) 0.021(3) 0.021(3) -0.001(2) 0.000(2) 0.002(2)
C1 0.029(4) 0.043(4) 0.029(5) 0.010(4) -0.004(3) 0.002(3)
P1 0.0434(19) 0.0434(19) 0.053(2) 0.000 0.0141(17) 0.000
F1 0.44(4) 0.28(3) 0.17(2) 0.000 -0.20(2) 0.000
O1 0.046(4) 0.051(4) 0.049(4) -0.011(3) 0.004(3) 0.016(3)
N2 0.020(4) 0.026(4) 0.021(5) 0.000 0.000(3) 0.000
C2 0.048(5) 0.050(5) 0.028(5) 0.017(4) 0.008(4) 0.008(4)
F2 0.142(8) 0.050(5) 0.187(11) -0.030(6) 0.084(8) -0.028(5)
C3 0.036(5) 0.045(5) 0.051(6) 0.013(4) 0.013(4) 0.000(4)
F3 0.44(4) 0.28(3) 0.17(2) 0.000 -0.20(2) 0.000
C4 0.035(4) 0.039(5) 0.038(5) 0.007(4) 0.006(4) -0.006(4)
F4 0.20(2) 0.103(12) 0.52(5) 0.000 0.28(3) 0.000
C5 0.029(4) 0.025(4) 0.030(5) -0.005(4) -0.003(3) -0.002(3)
C6 0.041(5) 0.049(6) 0.030(5) 0.007(4) -0.007(3) -0.023(4)
F5 0.124(13) 0.093(10) 0.22(2) 0.000 0.112(14) 0.000
C7 0.032(5) 0.039(6) 0.025(6) 0.000 0.003(5) 0.000
C8 0.047(7) 0.048(7) 0.021(7) 0.000 -0.004(5) 0.000
C9 0.054(9) 0.065(10) 0.046(10) 0.000 -0.014(7) 0.000
C10 0.022(3) 0.032(4) 0.019(4) 0.003(3) -0.003(3) 0.000(3)
C11 0.033(6) 0.027(6) 0.031(7) 0.000 0.005(5) 0.000

loop_
_atom_type_symbol
_atom_type_description
_atom_type_scat_dispersion_real
_atom_type_scat_dispersion_imag
_atom_type_scat_source
C C 0.0033 0.0016 'International Tables Vol C Tables 4.2.6.8 and 6.1.1.4'
H H 0.0000 0.0000 'International Tables Vol C Tables 4.2.6.8 and 6.1.1.4'
F F 0.0171 0.0103 'International Tables Vol C Tables 4.2.6.8 and 6.1.1.4'
N N 0.0061 0.0033 'International Tables Vol C Tables 4.2.6.8 and 6.1.1.4'
O O 0.0106 0.0060 'International Tables Vol C Tables 4.2.6.8 and 6.1.1.4'
P P 0.1023 0.0942 'International Tables Vol C Tables 4.2.6.8 and 6.1.1.4'
Re Re -1.0185 7.2310 'International Tables Vol C Tables 4.2.6.8 and 6.1.1.4'

loop_
_geom_angle_atom_site_label_1
_geom_angle_atom_site_label_2
_geom_angle_atom_site_label_3
_geom_angle
_geom_angle_site_symmetry_1
_geom_angle_site_symmetry_3
C10 Re1 C10 86.1(4) . 8_565
C10 Re1 C11 87.9(3) . .
C10 Re1 C11 87.9(3) 8_565 .
C10 Re1 N1 174.4(3) . 8_565
C10 Re1 N1 97.8(3) 8_565 8_565
C11 Re1 N1 96.2(3) . 8_565
C10 Re1 N1 97.8(3) . .
C10 Re1 N1 174.4(3) 8_565 .
C11 Re1 N1 96.2(3) . .
N1 Re1 N1 78.1(3) 8_565 .
C10 Re1 N2 97.5(3) . .
C10 Re1 N2 97.5(3) 8_565 .
C11 Re1 N2 172.5(4) . .
N1 Re1 N2 78.0(2) 8_565 .
N1 Re1 N2 78.0(2) . .
C1 N1 C5 119.0(7) . .
C1 N1 Re1 125.5(5) . .
C5 N1 Re1 115.3(6) . .
N1 C1 C2 122.1(8) . .
N1 C1 H1A 118.9 . .
C2 C1 H1A 118.9 . .
F1 P1 F4 93(2) . .
F1 P1 F3 160(3) . .
F4 P1 F3 107(3) . .
F1 P1 F5 87(2) . .
F4 P1 F5 179.6(19) . .
F3 P1 F5 73(2) . .
F1 P1 F2 80.6(5) . 8_575
F4 P1 F2 91.1(4) . 8_575
F3 P1 F2 98.6(6) . 8_575
F5 P1 F2 88.8(4) . 8_575
F1 P1 F2 80.6(5) . .
F4 P1 F2 91.1(4) . .
F3 P1 F2 98.6(6) . .
F5 P1 F2 88.8(4) . .
F2 P1 F2 161.2(11) 8_575 .
C7 N2 C6 106.6(6) . 8_565
C7 N2 C6 106.6(6) . .
C6 N2 C6 114.1(9) 8_565 .
C7 N2 Re1 115.5(6) . .
C6 N2 Re1 107.2(5) 8_565 .
C6 N2 Re1 107.2(5) . .
C3 C2 C1 119.3(8) . .
C3 C2 H2A 120.3 . .
C1 C2 H2A 120.3 . .
C4 C3 C2 119.1(8) . .
C4 C3 H3A 120.5 . .
C2 C3 H3A 120.5 . .
P1 F3 F5 55.2(13) . .
C3 C4 C5 119.9(8) . .
C3 C4 H4A 120.1 . .
C5 C4 H4A 120.1 . .
N1 C5 C4 120.6(9) . .
N1 C5 C6 116.4(7) . .
C4 C5 C6 122.8(7) . .
N2 C6 C5 113.9(7) . .
N2 C6 H6A 108.8 . .
C5 C6 H6A 108.8 . .
N2 C6 H6B 108.8 . .
C5 C6 H6B 108.8 . .
H6A C6 H6B 107.7 . .
P1 F5 F3 51.3(15) . .
C8 C7 N2 112.7(9) . .
C8 C7 H7A 109.0 . .
N2 C7 H7A 109.0 . .
C8 C7 H7B 109.0 . .
N2 C7 H7B 109.0 . .
H7A C7 H7B 107.8 . .
C9 C8 C7 176.9(16) . .
C8 C9 H9 180.0 . .
O1 C10 Re1 175.7(7) . .
O2 C11 Re1 179.7(11) . .

loop_
_geom_bond_atom_site_label_1
_geom_bond_atom_site_label_2
_geom_bond_distance
_geom_bond_site_symmetry_2
Re1 C10 1.911(8) .
Re1 C10 1.911(8) 8_565
Re1 C11 1.917(12) .
Re1 N1 2.179(6) 8_565
Re1 N1 2.179(6) .
Re1 N2 2.231(8) .
O2 C11 1.153(15) .
N1 C1 1.329(10) .
N1 C5 1.354(10) .
C1 C2 1.368(12) .
C1 H1A 0.9400 .
P1 F1 1.44(2) .
P1 F4 1.441(14) .
P1 F3 1.45(2) .
P1 F5 1.524(13) .
P1 F2 1.602(9) 8_575
P1 F2 1.602(9) .
O1 C10 1.155(10) .
N2 C7 1.479(14) .
N2 C6 1.486(9) 8_565
N2 C6 1.486(9) .
C2 C3 1.369(14) .
C2 H2A 0.9400 .
C3 C4 1.360(13) .
C3 H3A 0.9400 .
F3 F5 1.78(5) .
C4 C5 1.380(11) .
C4 H4A 0.9400 .
C5 C6 1.490(13) .
C6 H6A 0.9800 .
C6 H6B 0.9800 .
C7 C8 1.464(17) .
C7 H7A 0.9800 .
C7 H7B 0.9800 .
C8 C9 1.180(19) .
C9 H9 0.9400 .
